data_4500663
loop_
_publ_author_name
'Moorthy, Jarugu Narasimha'
'Natarajan, Palani'
'Bajpai, Alankriti'
'Venugopalan, Paloth'

_publ_section_title
;
 Trigonal Rigid Triphenols: Self-Assembly and Multicomponent Lattice
 Inclusion
;
_journal_issue 8
_journal_name_full 'Crystal Growth &amp; Design'
_journal_page_first 3406
_journal_paper_doi 10.1021/cg200074z
_journal_volume 11
_journal_year 2011
_chemical_formula_sum 'C39 H52 O11'
_chemical_formula_weight 696.81
_chemical_name_common 1,3,5-tris(4-hydroxyphenyl)mesitylene
_chemical_name_systematic
;
 1,3,5-tris(4-hydroxyphenyl)mesitylene
;
_space_group_IT_number 2
_symmetry_cell_setting triclinic
_symmetry_space_group_name_Hall '-P 1'
_symmetry_space_group_name_H-M 'P -1'
_atom_sites_solution_hydrogens geom
_atom_sites_solution_primary direct
_atom_sites_solution_secondary difmap
_audit_creation_method SHELXL-97
_cell_angle_alpha 108.821(7)
_cell_angle_beta 93.859(10)
_cell_angle_gamma 108.646(9)
_cell_formula_units_Z 2
_cell_length_a 10.446(5)
_cell_length_b 13.758(7)
_cell_length_c 16.201(8)
_cell_measurement_temperature 293(2)
_cell_volume 2050.1(18)
_computing_cell_refinement 'Bruker SAINT'
_computing_data_collection 'Bruker APEX'
_computing_data_reduction 'Bruker SAINT'
_computing_molecular_graphics 'SHELXL 5.1, XP (Sheldrick, 1994)'
_computing_publication_material SHELXS-97
_computing_structure_refinement 'SHELXL-97 (Sheldrick, 2008)'
_computing_structure_solution 'SHELXS-97 (Sheldrick, 2008)'
_diffrn_ambient_temperature 293(2)
_diffrn_measured_fraction_theta_full 0.969
_diffrn_measured_fraction_theta_max 0.969
_diffrn_measurement_device_type 'Bruker Smart APEX'
_diffrn_measurement_method 'phi and omega scans'
_diffrn_radiation_monochromator graphite
_diffrn_radiation_source 'fine-focus sealed tube'
_diffrn_radiation_type MoK\a
_diffrn_radiation_wavelength 0.71073
_diffrn_reflns_av_R_equivalents 0.0470
_diffrn_reflns_av_sigmaI/netI 0.1013
_diffrn_reflns_limit_h_max 12
_diffrn_reflns_limit_h_min -11
_diffrn_reflns_limit_k_max 14
_diffrn_reflns_limit_k_min -16
_diffrn_reflns_limit_l_max 19
_diffrn_reflns_limit_l_min -15
_diffrn_reflns_number 10364
_diffrn_reflns_theta_full 25.00
_diffrn_reflns_theta_max 25.00
_diffrn_reflns_theta_min 2.43
_exptl_absorpt_coefficient_mu 0.082
_exptl_absorpt_correction_T_max 0.991
_exptl_absorpt_correction_T_min 0.985
_exptl_absorpt_correction_type multi-scan
_exptl_absorpt_process_details 'SADABS (Bruker, 2009)'
_exptl_crystal_colour colourless
_exptl_crystal_density_diffrn 1.129
_exptl_crystal_density_method 'not measured'
_exptl_crystal_description squares
_exptl_crystal_F_000 748
_exptl_crystal_size_max 0.2
_exptl_crystal_size_mid 0.1
_exptl_crystal_size_min 0.1
_refine_diff_density_max 0.618
_refine_diff_density_min -0.399
_refine_diff_density_rms 0.088
_refine_ls_extinction_method none
_refine_ls_goodness_of_fit_ref 1.092
_refine_ls_hydrogen_treatment constr
_refine_ls_matrix_type full
_refine_ls_number_parameters 595
_refine_ls_number_reflns 7008
_refine_ls_number_restraints 339
_refine_ls_restrained_S_all 1.147
_refine_ls_R_factor_all 0.2135
_refine_ls_R_factor_gt 0.1315
_refine_ls_shift/su_max 0.000
_refine_ls_shift/su_mean 0.000
_refine_ls_structure_factor_coef Fsqd
_refine_ls_weighting_details 'calc w=1/[\s^2^(Fo^2^)+(0.1921P)^2^+0.0000P] where P=(Fo^2^+2Fc^2^)/3'
_refine_ls_weighting_scheme calc
_refine_ls_wR_factor_gt 0.3219
_refine_ls_wR_factor_ref 0.3736
_reflns_number_gt 3321
_reflns_number_total 7008
_reflns_threshold_expression >2sigma(I)
_cod_data_source_file cg200074z_si_002.cif
_cod_data_source_block H2-C-W
_cod_depositor_comments
;
The following automatic conversions were performed:

'_symmetry_cell_setting' value 'Triclinic' changed to 'triclinic'
according to /home/saulius/struct/CIF-dictionaries/cif_core.dic
dictionary named 'cif_core.dic' version 2.4.1 from
2010-06-29.

'_exptl_absorpt_correction_type' value 'MULTI-SCAN'
changed to 'multi-scan' according to
/home/saulius/struct/CIF-dictionaries/cif_core.dic dictionary named
'cif_core.dic' version 2.4.1 from 2010-06-29.

Automatic conversion script
Id: cif_fix_values 1715 2011-07-08 13:25:40Z adriana 
;
_cod_original_cell_volume 2050.1(17)
_cod_original_sg_symbol_H-M P-1
_cod_database_code 4500663

loop_
_symmetry_equiv_pos_as_xyz
'x, y, z'
'-x, -y, -z'

loop_
_atom_site_label
_atom_site_type_symbol
_atom_site_fract_x
_atom_site_fract_y
_atom_site_fract_z
_atom_site_U_iso_or_equiv
_atom_site_adp_type
_atom_site_occupancy
_atom_site_symmetry_multiplicity
_atom_site_calc_flag
_atom_site_refinement_flags
_atom_site_disorder_assembly
_atom_site_disorder_group
O1 O -0.0726(4) 0.3602(3) 0.8339(3) 0.0689(12) Uani 1 1 d . . .
H1 H -0.0192 0.3305 0.8132 0.103 Uiso 1 1 calc R . .
O2 O 0.6603(5) 1.2275(4) 1.4092(3) 0.0869(15) Uani 1 1 d . . .
H2 H 0.7386 1.2284 1.4058 0.130 Uiso 1 1 calc R . .
O3 O 0.0510(4) 1.2316(3) 0.7362(2) 0.0575(11) Uani 1 1 d . . .
H3 H 0.1142 1.2542 0.7118 0.086 Uiso 1 1 calc R . .
O4 O 0.5024(7) 0.2858(4) 0.5315(3) 0.112(2) Uani 1 1 d . . .
O5 O 0.2204(6) 0.2685(4) 0.6329(3) 0.0958(16) Uani 1 1 d . . .
C1 C 0.1708(5) 0.8259(4) 0.9546(3) 0.0427(12) Uani 1 1 d . . .
C2 C 0.2692(5) 0.8832(4) 1.0330(3) 0.0397(12) Uani 1 1 d . . .
C3 C 0.3222(4) 1.0000(4) 1.0666(3) 0.0369(11) Uani 1 1 d . . .
C4 C 0.2811(5) 1.0572(4) 1.0191(3) 0.0391(12) Uani 1 1 d . . .
C5 C 0.1859(4) 0.9988(4) 0.9387(3) 0.0376(12) Uani 1 1 d . . .
C6 C 0.1267(5) 0.8832(4) 0.9081(3) 0.0412(12) Uani 1 1 d . . .
C7 C 0.0159(5) 0.8195(4) 0.8248(4) 0.0519(14) Uani 1 1 d . . .
H7A H 0.0307 0.7539 0.7909 0.078 Uiso 1 1 calc R . .
H7B H 0.0198 0.8645 0.7898 0.078 Uiso 1 1 calc R . .
H7C H -0.0729 0.7999 0.8412 0.078 Uiso 1 1 calc R . .
C8 C 0.3197(5) 0.8206(4) 1.0805(4) 0.0503(14) Uani 1 1 d . . .
H8A H 0.2424 0.7643 1.0865 0.075 Uiso 1 1 calc R . .
H8B H 0.3718 0.8703 1.1383 0.075 Uiso 1 1 calc R . .
H8C H 0.3770 0.7874 1.0469 0.075 Uiso 1 1 calc R . .
C9 C 0.3405(5) 1.1820(4) 1.0545(4) 0.0476(13) Uani 1 1 d . . .
H9A H 0.4352 1.2066 1.0486 0.071 Uiso 1 1 calc R . .
H9B H 0.3344 1.2098 1.1160 0.071 Uiso 1 1 calc R . .
H9C H 0.2895 1.2088 1.0213 0.071 Uiso 1 1 calc R . .
C10 C 0.1091(5) 0.7030(4) 0.9217(4) 0.0438(13) Uani 1 1 d . . .
C11 C -0.0074(5) 0.6509(4) 0.9495(4) 0.0521(14) Uani 1 1 d . . .
H11 H -0.0473 0.6933 0.9884 0.063 Uiso 1 1 calc R . .
C12 C -0.0665(5) 0.5361(4) 0.9203(4) 0.0558(15) Uani 1 1 d . . .
H12 H -0.1436 0.5027 0.9406 0.067 Uiso 1 1 calc R . .
C13 C -0.0093(5) 0.4725(4) 0.8610(4) 0.0543(15) Uani 1 1 d . . .
C14 C 0.1058(6) 0.5225(4) 0.8341(5) 0.0691(18) Uani 1 1 d . . .
H14 H 0.1462 0.4798 0.7959 0.083 Uiso 1 1 calc R . .
C15 C 0.1645(6) 0.6373(4) 0.8629(5) 0.0649(17) Uani 1 1 d . . .
H15 H 0.2417 0.6699 0.8423 0.078 Uiso 1 1 calc R . .
C16 C 0.4148(5) 1.0628(4) 1.1568(4) 0.0434(13) Uani 1 1 d . . .
C17 C 0.3596(6) 1.0952(5) 1.2326(4) 0.0579(15) Uani 1 1 d . . .
H17 H 0.2650 1.0786 1.2258 0.070 Uiso 1 1 calc R . .
C18 C 0.4362(7) 1.1493(5) 1.3152(4) 0.0653(17) Uani 1 1 d . . .
H18 H 0.3951 1.1701 1.3638 0.078 Uiso 1 1 calc R . .
C19 C 0.5788(6) 1.1737(4) 1.3269(4) 0.0550(15) Uani 1 1 d . . .
C20 C 0.6363(6) 1.1428(5) 1.2527(5) 0.0678(18) Uani 1 1 d . . .
H20 H 0.7308 1.1592 1.2597 0.081 Uiso 1 1 calc R . .
C21 C 0.5559(5) 1.0880(4) 1.1687(4) 0.0519(14) Uani 1 1 d . . .
H21 H 0.5967 1.0679 1.1198 0.062 Uiso 1 1 calc R . .
C22 C 0.1484(5) 1.0593(4) 0.8837(3) 0.0407(12) Uani 1 1 d . . .
C23 C 0.2420(5) 1.1022(4) 0.8349(4) 0.0518(14) Uani 1 1 d . . .
H23 H 0.3264 1.0929 0.8363 0.062 Uiso 1 1 calc R . .
C24 C 0.2088(6) 1.1584(4) 0.7842(4) 0.0542(14) Uani 1 1 d . . .
H24 H 0.2700 1.1847 0.7505 0.065 Uiso 1 1 calc R . .
C25 C 0.0866(5) 1.1752(4) 0.7837(3) 0.0436(13) Uani 1 1 d . . .
C26 C -0.0055(5) 1.1324(4) 0.8313(3) 0.0457(13) Uani 1 1 d . . .
H26 H -0.0903 1.1410 0.8289 0.055 Uiso 1 1 calc R . .
C27 C 0.0261(5) 1.0766(4) 0.8826(3) 0.0411(12) Uani 1 1 d . . .
H27 H -0.0357 1.0510 0.9163 0.049 Uiso 1 1 calc R . .
O6 O 0.2279(15) -0.0100(13) 0.4990(12) 0.224(11) Uani 0.51 1 d PDU A -1
O7 O 0.070(2) 0.1286(13) 0.3929(9) 0.185(8) Uani 0.51 1 d PDU A -1
O8 O 0.2454(17) 0.322(2) 0.4173(13) 0.323(14) Uani 0.51 1 d PDU A -1
O9 O 0.460(4) 0.5409(17) 0.6110(14) 0.360(17) Uani 0.51 1 d PDU A -1
O10 O 0.549(2) 0.4285(16) 0.754(2) 0.298(16) Uani 0.51 1 d PDU A -1
O11 O 0.5503(16) 0.1544(15) 0.6555(13) 0.224(9) Uani 0.51 1 d PDU A -1
C28 C 0.1583(17) 0.0010(10) 0.4260(10) 0.116(8) Uani 0.51 1 d PDU A -1
H28A H 0.0686 -0.0574 0.4029 0.140 Uiso 0.51 1 calc PR A -1
H28B H 0.2110 -0.0031 0.3787 0.140 Uiso 0.51 1 calc PR A -1
C29 C 0.1431(17) 0.1119(11) 0.4601(9) 0.105(7) Uani 0.51 1 d PDU A -1
H29A H 0.0952 0.1165 0.5096 0.126 Uiso 0.51 1 calc PR A -1
H29B H 0.2336 0.1695 0.4813 0.126 Uiso 0.51 1 calc PR A -1
C30 C 0.0194(12) 0.2154(14) 0.4283(11) 0.120(8) Uani 0.51 1 d PDU A -1
H30A H -0.0337 0.2022 0.4731 0.145 Uiso 0.51 1 calc PR A -1
H30B H -0.0397 0.2191 0.3815 0.145 Uiso 0.51 1 calc PR A -1
C31 C 0.1420(13) 0.3229(12) 0.4694(12) 0.129(7) Uani 0.51 1 d PDU A -1
H31A H 0.1133 0.3842 0.4723 0.155 Uiso 0.51 1 calc PR A -1
H31B H 0.1782 0.3324 0.5293 0.155 Uiso 0.51 1 calc PR A -1
C32 C 0.3767(18) 0.4044(19) 0.4607(15) 0.197(12) Uani 0.51 1 d PDU A -1
H32A H 0.3839 0.4712 0.4500 0.236 Uiso 0.51 1 calc PR A -1
H32B H 0.4484 0.3798 0.4369 0.236 Uiso 0.51 1 calc PR A -1
C33 C 0.396(5) 0.4278(19) 0.5596(15) 0.36(2) Uani 0.51 1 d PDU A -1
H33A H 0.3066 0.4003 0.5750 0.430 Uiso 0.51 1 calc PR A -1
H33B H 0.4509 0.3885 0.5740 0.430 Uiso 0.51 1 calc PR A -1
C34 C 0.508(3) 0.5654(14) 0.7022(15) 0.33(2) Uani 0.51 1 d PDU A -1
H34A H 0.4303 0.5429 0.7301 0.399 Uiso 0.51 1 calc PR A -1
H34B H 0.5554 0.6443 0.7316 0.399 Uiso 0.51 1 calc PR A -1
C35 C 0.606(3) 0.507(3) 0.713(3) 0.38(2) Uani 0.51 1 d PDU A -1
H35A H 0.6231 0.4696 0.6557 0.461 Uiso 0.51 1 calc PR A -1
H35B H 0.6928 0.5606 0.7500 0.461 Uiso 0.51 1 calc PR A -1
C36 C 0.6190(19) 0.3522(14) 0.743(2) 0.194(10) Uani 0.51 1 d PDU A -1
H36A H 0.6815 0.3724 0.7976 0.232 Uiso 0.51 1 calc PR A -1
H36B H 0.6729 0.3555 0.6966 0.232 Uiso 0.51 1 calc PR A -1
C37 C 0.518(2) 0.2363(13) 0.7183(16) 0.166(10) Uani 0.51 1 d PDU A -1
H37A H 0.5104 0.2194 0.7718 0.199 Uiso 0.51 1 calc PR A -1
H37B H 0.4278 0.2334 0.6950 0.199 Uiso 0.51 1 calc PR A -1
C38 C 0.4335(17) 0.0564(12) 0.6098(10) 0.129(8) Uani 0.51 1 d PDU A -1
H38A H 0.3722 0.0416 0.6503 0.154 Uiso 0.51 1 calc PR A -1
H38B H 0.4626 -0.0057 0.5865 0.154 Uiso 0.51 1 calc PR A -1
C39 C 0.3595(14) 0.0727(10) 0.5346(9) 0.086(5) Uani 0.51 1 d PDU A -1
H39A H 0.3504 0.1442 0.5563 0.103 Uiso 0.51 1 calc PR A -1
H39B H 0.4136 0.0714 0.4882 0.103 Uiso 0.51 1 calc PR A -1
O6A O 0.323(2) -0.0051(17) 0.5522(16) 0.161(12) Uiso 0.28 1 d PDU B -2
O7A O 0.102(2) 0.0783(16) 0.4040(11) 0.096(7) Uiso 0.28 1 d PDU B -2
O8A O 0.0043(16) 0.3347(14) 0.5016(16) 0.150(9) Uiso 0.28 1 d PDU B -2
O9A O 0.352(2) 0.5304(19) 0.6319(16) 0.184(13) Uiso 0.28 1 d PDU B -2
O10A O 0.503(3) 0.462(2) 0.8014(16) 0.218(16) Uiso 0.28 1 d PDU B -2
O11A O 0.6143(18) 0.2367(16) 0.6990(14) 0.130(8) Uiso 0.28 1 d PDU B -2
C28A C 0.274(3) 0.016(3) 0.4779(16) 0.165(19) Uiso 0.28 1 d PDU B -2
H28C H 0.2373 -0.0539 0.4285 0.198 Uiso 0.28 1 calc PR B -2
H28D H 0.3541 0.0615 0.4627 0.198 Uiso 0.28 1 calc PR B -2
C29A C 0.167(2) 0.0700(19) 0.4803(13) 0.045(6) Uiso 0.28 1 d PDU B -2
H29C H 0.0942 0.0319 0.5052 0.053 Uiso 0.28 1 calc PR B -2
H29D H 0.2104 0.1445 0.5233 0.053 Uiso 0.28 1 calc PR B -2
C30A C 0.0675(17) 0.1653(11) 0.4588(10) 0.026(3) Uiso 0.28 1 d PDU B -2
H30C H 0.1323 0.1955 0.5145 0.032 Uiso 0.28 1 calc PR B -2
H30D H -0.0216 0.1304 0.4713 0.032 Uiso 0.28 1 calc PR B -2
C31A C 0.058(4) 0.2644(16) 0.4406(16) 0.119(14) Uiso 0.28 1 d PDU B -2
H31C H 0.1498 0.3088 0.4379 0.143 Uiso 0.28 1 calc PR B -2
H31D H 0.0017 0.2380 0.3822 0.143 Uiso 0.28 1 calc PR B -2
C32A C 0.1328(15) 0.4140(12) 0.5413(11) 0.041(4) Uiso 0.28 1 d PDU B -2
H32C H 0.1163 0.4535 0.5985 0.049 Uiso 0.28 1 calc PR B -2
H32D H 0.1401 0.4626 0.5084 0.049 Uiso 0.28 1 calc PR B -2
C33A C 0.2786(18) 0.427(2) 0.5640(14) 0.117(10) Uiso 0.28 1 d PDU B -2
H33C H 0.2833 0.3685 0.5838 0.141 Uiso 0.28 1 calc PR B -2
H33D H 0.3201 0.4210 0.5116 0.141 Uiso 0.28 1 calc PR B -2
C34A C 0.3500(15) 0.4839(14) 0.6980(10) 0.045(4) Uiso 0.28 1 d PDU B -2
H34C H 0.3191 0.4043 0.6706 0.054 Uiso 0.28 1 calc PR B -2
H34D H 0.2866 0.5023 0.7359 0.054 Uiso 0.28 1 calc PR B -2
C35A C 0.4939(18) 0.5287(17) 0.7530(15) 0.085(8) Uiso 0.28 1 d PDU B -2
H35C H 0.5608 0.5302 0.7143 0.102 Uiso 0.28 1 calc PR B -2
H35D H 0.5141 0.6035 0.7937 0.102 Uiso 0.28 1 calc PR B -2
C36A C 0.534(5) 0.386(3) 0.7294(16) 0.105(11) Uiso 0.28 1 d PDU B -2
H36C H 0.5989 0.4248 0.7006 0.126 Uiso 0.28 1 calc PR B -2
H36D H 0.4506 0.3368 0.6858 0.126 Uiso 0.28 1 calc PR B -2
C37A C 0.595(3) 0.3208(17) 0.7699(13) 0.079(9) Uiso 0.28 1 d PDU B -2
H37C H 0.6827 0.3691 0.8091 0.095 Uiso 0.28 1 calc PR B -2
H37D H 0.5337 0.2885 0.8040 0.095 Uiso 0.28 1 calc PR B -2
C38A C 0.4704(18) 0.1804(17) 0.6728(12) 0.050(5) Uiso 0.28 1 d PDU B -2
H38C H 0.4253 0.2326 0.6744 0.060 Uiso 0.28 1 calc PR B -2
H38D H 0.4365 0.1442 0.7135 0.060 Uiso 0.28 1 calc PR B -2
C39A C 0.437(2) 0.0956(17) 0.5794(12) 0.060(7) Uiso 0.28 1 d PDU B -2
H39C H 0.4252 0.1321 0.5389 0.072 Uiso 0.28 1 calc PR B -2
H39D H 0.5185 0.0771 0.5697 0.072 Uiso 0.28 1 calc PR B -2
O6B O 0.2607(18) 0.0802(12) 0.4926(10) 0.047(4) Uiso 0.21 1 d PDU C -3
O7B O 0.523(4) 0.081(3) 0.622(3) 0.187(19) Uiso 0.21 1 d PDU C -3
O8B O 0.563(4) 0.278(3) 0.717(2) 0.106(11) Uiso 0.21 1 d PDU C -3
O9B O 0.533(3) 0.479(2) 0.6781(17) 0.105(8) Uiso 0.21 1 d PDU C -3
O10B O 0.264(4) 0.523(3) 0.5857(19) 0.225(18) Uiso 0.21 1 d PDU C -3
O11B O 0.136(3) 0.224(2) 0.4291(19) 0.117(9) Uiso 0.21 1 d PDU C -3
C28B C 0.313(3) 0.0209(17) 0.5338(16) 0.040(6) Uiso 0.21 1 d PDU C -3
H28E H 0.3643 -0.0168 0.4968 0.048 Uiso 0.21 1 calc PR C -3
H28F H 0.2392 -0.0325 0.5473 0.048 Uiso 0.21 1 calc PR C -3
C29B C 0.406(4) 0.111(3) 0.6181(16) 0.117(14) Uiso 0.21 1 d PDU C -3
H29E H 0.4285 0.1833 0.6136 0.141 Uiso 0.21 1 calc PR C -3
H29F H 0.3634 0.1113 0.6696 0.141 Uiso 0.21 1 calc PR C -3
C30B C 0.660(4) 0.159(4) 0.639(4) 0.27(3) Uiso 0.21 1 d PDU C -3
H30E H 0.6709 0.1953 0.5959 0.324 Uiso 0.21 1 calc PR C -3
H30F H 0.7274 0.1241 0.6376 0.324 Uiso 0.21 1 calc PR C -3
C31B C 0.670(6) 0.239(4) 0.732(4) 0.25(3) Uiso 0.21 1 d PDU C -3
H31E H 0.6525 0.2012 0.7734 0.304 Uiso 0.21 1 calc PR C -3
H31F H 0.7589 0.2978 0.7528 0.304 Uiso 0.21 1 calc PR C -3
C32B C 0.549(6) 0.372(3) 0.780(3) 0.15(2) Uiso 0.21 1 d PDU C -3
H32E H 0.5991 0.3900 0.8387 0.179 Uiso 0.21 1 calc PR C -3
H32F H 0.4532 0.3612 0.7823 0.179 Uiso 0.21 1 calc PR C -3
C33B C 0.613(3) 0.460(3) 0.742(3) 0.17(2) Uiso 0.21 1 d PDU C -3
H33E H 0.6542 0.5295 0.7916 0.200 Uiso 0.21 1 calc PR C -3
H33F H 0.6876 0.4437 0.7152 0.200 Uiso 0.21 1 calc PR C -3
C34B C 0.462(2) 0.555(2) 0.7049(19) 0.069(9) Uiso 0.21 1 d PDU C -3
H34E H 0.5078 0.6185 0.6893 0.083 Uiso 0.21 1 calc PR C -3
H34F H 0.4732 0.5809 0.7691 0.083 Uiso 0.21 1 calc PR C -3
C35B C 0.3094(19) 0.511(2) 0.6655(16) 0.058(7) Uiso 0.21 1 d PDU C -3
H35E H 0.2740 0.4333 0.6556 0.069 Uiso 0.21 1 calc PR C -3
H35F H 0.2653 0.5463 0.7107 0.069 Uiso 0.21 1 calc PR C -3
C36B C 0.227(8) 0.436(2) 0.5012(19) 0.20(2) Uiso 0.21 1 d PDU C -3
H36E H 0.2859 0.4631 0.4635 0.241 Uiso 0.21 1 calc PR C -3
H36F H 0.1337 0.4243 0.4761 0.241 Uiso 0.21 1 calc PR C -3
C37B C 0.232(5) 0.324(2) 0.493(3) 0.17(2) Uiso 0.21 1 d PDU C -3
H37E H 0.3228 0.3264 0.4818 0.200 Uiso 0.21 1 calc PR C -3
H37F H 0.2264 0.3186 0.5504 0.200 Uiso 0.21 1 calc PR C -3
C38B C 0.083(3) 0.128(3) 0.450(3) 0.13(2) Uiso 0.21 1 d PDU C -3
H38E H -0.0141 0.0933 0.4222 0.157 Uiso 0.21 1 calc PR C -3
H38F H 0.0867 0.1520 0.5133 0.157 Uiso 0.21 1 calc PR C -3
C39B C 0.142(3) 0.037(2) 0.426(2) 0.046(8) Uiso 0.21 1 d PDU C -3
H39E H 0.0773 -0.0308 0.4284 0.056 Uiso 0.21 1 calc PR C -3
H39F H 0.1648 0.0223 0.3676 0.056 Uiso 0.21 1 calc PR C -3

loop_
_atom_site_aniso_label
_atom_site_aniso_U_11
_atom_site_aniso_U_22
_atom_site_aniso_U_33
_atom_site_aniso_U_23
_atom_site_aniso_U_13
_atom_site_aniso_U_12
O1 0.057(2) 0.036(2) 0.119(4) 0.030(2) 0.021(2) 0.0204(18)
O2 0.076(3) 0.076(3) 0.089(3) 0.033(3) -0.026(3) 0.006(2)
O3 0.072(3) 0.0382(19) 0.069(3) 0.0229(18) -0.001(2) 0.0273(18)
O4 0.168(5) 0.065(3) 0.074(3) 0.020(2) -0.013(3) 0.019(3)
O5 0.122(4) 0.103(4) 0.097(4) 0.059(3) 0.033(3) 0.061(3)
C1 0.038(3) 0.032(2) 0.060(3) 0.018(2) 0.007(3) 0.015(2)
C2 0.030(3) 0.043(3) 0.056(3) 0.026(2) 0.014(2) 0.018(2)
C3 0.023(2) 0.043(3) 0.050(3) 0.021(2) 0.008(2) 0.015(2)
C4 0.033(3) 0.040(3) 0.049(3) 0.019(2) 0.013(2) 0.017(2)
C5 0.029(3) 0.038(3) 0.054(3) 0.022(2) 0.011(2) 0.016(2)
C6 0.034(3) 0.043(3) 0.053(3) 0.021(2) 0.007(2) 0.019(2)
C7 0.051(3) 0.039(3) 0.069(4) 0.023(3) 0.006(3) 0.018(2)
C8 0.040(3) 0.047(3) 0.073(4) 0.030(3) 0.007(3) 0.022(2)
C9 0.039(3) 0.037(3) 0.067(4) 0.021(2) 0.004(3) 0.012(2)
C10 0.032(3) 0.036(3) 0.072(4) 0.031(3) 0.001(3) 0.014(2)
C11 0.047(3) 0.051(3) 0.065(4) 0.023(3) 0.015(3) 0.023(3)
C12 0.044(3) 0.048(3) 0.084(4) 0.033(3) 0.016(3) 0.018(3)
C13 0.042(3) 0.035(3) 0.087(4) 0.028(3) 0.005(3) 0.012(2)
C14 0.062(4) 0.043(3) 0.122(6) 0.040(3) 0.038(4) 0.030(3)
C15 0.054(4) 0.042(3) 0.111(5) 0.032(3) 0.037(3) 0.026(3)
C16 0.036(3) 0.042(3) 0.060(3) 0.025(3) 0.011(3) 0.019(2)
C17 0.042(3) 0.058(3) 0.060(4) 0.014(3) 0.003(3) 0.009(3)
C18 0.067(4) 0.068(4) 0.050(4) 0.023(3) 0.008(3) 0.010(3)
C19 0.057(4) 0.043(3) 0.061(4) 0.023(3) -0.008(3) 0.012(3)
C20 0.042(3) 0.067(4) 0.096(5) 0.038(4) -0.003(4) 0.016(3)
C21 0.032(3) 0.056(3) 0.074(4) 0.031(3) 0.005(3) 0.017(2)
C22 0.038(3) 0.030(2) 0.057(3) 0.017(2) 0.003(2) 0.016(2)
C23 0.039(3) 0.054(3) 0.082(4) 0.038(3) 0.020(3) 0.026(2)
C24 0.055(3) 0.052(3) 0.073(4) 0.037(3) 0.021(3) 0.025(3)
C25 0.049(3) 0.031(2) 0.051(3) 0.015(2) -0.002(3) 0.018(2)
C26 0.040(3) 0.034(3) 0.066(4) 0.015(3) 0.003(3) 0.021(2)
C27 0.040(3) 0.032(2) 0.060(3) 0.022(2) 0.013(2) 0.019(2)
O6 0.193(19) 0.196(17) 0.197(18) 0.040(14) 0.099(17) -0.020(14)
O7 0.189(16) 0.202(18) 0.122(13) 0.079(12) -0.036(12) 0.012(14)
O8 0.31(3) 0.27(2) 0.30(2) 0.11(2) 0.04(2) 0.00(2)
O9 0.38(3) 0.155(18) 0.34(3) -0.05(2) -0.03(3) -0.01(2)
O10 0.110(14) 0.22(2) 0.43(3) 0.04(2) 0.114(18) -0.037(16)
O11 0.257(19) 0.174(16) 0.31(2) 0.063(16) 0.140(18) 0.169(15)
C28 0.129(15) 0.051(9) 0.101(13) 0.004(9) 0.046(11) -0.036(10)
C29 0.069(10) 0.100(13) 0.066(11) -0.047(10) -0.023(9) 0.013(10)
C30 0.064(10) 0.162(17) 0.074(11) 0.028(12) 0.008(8) -0.023(12)
C31 0.045(9) 0.158(15) 0.233(18) 0.159(14) 0.049(10) 0.005(9)
C32 0.19(2) 0.140(18) 0.19(2) 0.056(17) 0.02(2) -0.035(16)
C33 0.31(3) 0.24(3) 0.33(3) 0.00(3) -0.01(3) -0.04(3)
C34 0.38(4) 0.026(10) 0.41(4) -0.070(19) -0.02(3) 0.006(16)
C35 0.31(3) 0.19(3) 0.48(4) -0.03(3) 0.03(3) 0.04(3)
C36 0.136(19) 0.19(2) 0.34(3) 0.17(2) 0.068(19) 0.093(17)
C37 0.156(18) 0.19(2) 0.30(3) 0.18(2) 0.142(17) 0.138(16)
C38 0.24(2) 0.101(11) 0.154(16) 0.091(12) 0.165(16) 0.129(13)
C39 0.121(12) 0.039(6) 0.120(11) 0.055(7) 0.081(10) 0.018(7)

loop_
_atom_type_symbol
_atom_type_description
_atom_type_scat_dispersion_real
_atom_type_scat_dispersion_imag
_atom_type_scat_source
C C 0.0033 0.0016 'International Tables Vol C Tables 4.2.6.8 and 6.1.1.4'
H H 0.0000 0.0000 'International Tables Vol C Tables 4.2.6.8 and 6.1.1.4'
O O 0.0106 0.0060 'International Tables Vol C Tables 4.2.6.8 and 6.1.1.4'

loop_
_geom_angle_atom_site_label_1
_geom_angle_atom_site_label_2
_geom_angle_atom_site_label_3
_geom_angle
C13 O1 H1 109.5
C19 O2 H2 109.5
C25 O3 H3 109.5
C2 C1 C6 120.4(4)
C2 C1 C10 119.6(4)
C6 C1 C10 119.9(4)
C1 C2 C3 119.6(4)
C1 C2 C8 119.9(4)
C3 C2 C8 120.5(4)
C4 C3 C2 120.0(4)
C4 C3 C16 119.8(4)
C2 C3 C16 120.0(4)
C3 C4 C5 119.9(4)
C3 C4 C9 119.7(4)
C5 C4 C9 120.4(4)
C4 C5 C6 120.1(4)
C4 C5 C22 120.3(4)
C6 C5 C22 119.6(4)
C1 C6 C5 119.8(4)
C1 C6 C7 119.6(4)
C5 C6 C7 120.6(4)
C6 C7 H7A 109.5
C6 C7 H7B 109.5
H7A C7 H7B 109.5
C6 C7 H7C 109.5
H7A C7 H7C 109.5
H7B C7 H7C 109.5
C2 C8 H8A 109.5
C2 C8 H8B 109.5
H8A C8 H8B 109.5
C2 C8 H8C 109.5
H8A C8 H8C 109.5
H8B C8 H8C 109.5
C4 C9 H9A 109.5
C4 C9 H9B 109.5
H9A C9 H9B 109.5
C4 C9 H9C 109.5
H9A C9 H9C 109.5
H9B C9 H9C 109.5
C15 C10 C11 117.6(5)
C15 C10 C1 122.0(5)
C11 C10 C1 120.4(5)
C10 C11 C12 121.6(5)
C10 C11 H11 119.2
C12 C11 H11 119.2
C13 C12 C11 119.5(5)
C13 C12 H12 120.3
C11 C12 H12 120.3
C14 C13 O1 123.6(5)
C14 C13 C12 119.5(5)
O1 C13 C12 116.9(5)
C13 C14 C15 120.9(5)
C13 C14 H14 119.5
C15 C14 H14 119.5
C10 C15 C14 120.8(5)
C10 C15 H15 119.6
C14 C15 H15 119.6
C21 C16 C17 117.2(5)
C21 C16 C3 122.3(5)
C17 C16 C3 120.5(4)
C18 C17 C16 123.4(5)
C18 C17 H17 118.3
C16 C17 H17 118.3
C17 C18 C19 119.1(6)
C17 C18 H18 120.4
C19 C18 H18 120.4
O2 C19 C20 120.1(6)
O2 C19 C18 121.2(6)
C20 C19 C18 118.7(5)
C21 C20 C19 121.2(5)
C21 C20 H20 119.4
C19 C20 H20 119.4
C20 C21 C16 120.4(6)
C20 C21 H21 119.8
C16 C21 H21 119.8
C27 C22 C23 118.9(4)
C27 C22 C5 121.4(4)
C23 C22 C5 119.6(4)
C24 C23 C22 120.1(5)
C24 C23 H23 119.9
C22 C23 H23 119.9
C25 C24 C23 120.4(5)
C25 C24 H24 119.8
C23 C24 H24 119.8
O3 C25 C24 122.3(5)
O3 C25 C26 118.3(4)
C24 C25 C26 119.4(4)
C25 C26 C27 121.1(5)
C25 C26 H26 119.5
C27 C26 H26 119.5
C22 C27 C26 120.1(5)
C22 C27 H27 120.0
C26 C27 H27 120.0
C39 O6 C28 112.5(11)
C29 O7 C30 112.0(12)
C31 O8 C32 114.1(12)
C33 O9 C34 114.9(13)
C35 O10 C36 112.0(14)
C37 O11 C38 113.0(12)
O6 C28 C29 106.9(11)
O6 C28 H28A 110.3
C29 C28 H28A 110.3
O6 C28 H28B 110.3
C29 C28 H28B 110.3
H28A C28 H28B 108.6
O7 C29 C28 111.2(9)
O7 C29 H29A 109.4
C28 C29 H29A 109.4
O7 C29 H29B 109.4
C28 C29 H29B 109.4
H29A C29 H29B 108.0
O7 C30 C31 108.3(9)
O7 C30 H30A 110.0
C31 C30 H30A 110.0
O7 C30 H30B 110.0
C31 C30 H30B 110.0
H30A C30 H30B 108.4
O8 C31 C30 109.6(10)
O8 C31 H31A 109.7
C30 C31 H31A 109.7
O8 C31 H31B 109.7
C30 C31 H31B 109.7
H31A C31 H31B 108.2
O8 C32 C33 109.9(13)
O8 C32 H32A 109.7
C33 C32 H32A 109.7
O8 C32 H32B 109.7
C33 C32 H32B 109.7
H32A C32 H32B 108.2
O9 C33 C32 112.8(14)
O9 C33 H33A 109.0
C32 C33 H33A 109.0
O9 C33 H33B 109.0
C32 C33 H33B 109.0
H33A C33 H33B 107.8
O9 C34 C35 111.2(15)
O9 C34 H34A 109.4
C35 C34 H34A 109.4
O9 C34 H34B 109.4
C35 C34 H34B 109.4
H34A C34 H34B 108.0
O10 C35 C34 111.1(14)
O10 C35 H35A 109.4
C34 C35 H35A 109.4
O10 C35 H35B 109.4
C34 C35 H35B 109.4
H35A C35 H35B 108.0
O10 C36 C37 110.9(12)
O10 C36 H36A 109.5
C37 C36 H36A 109.5
O10 C36 H36B 109.5
C37 C36 H36B 109.5
H36A C36 H36B 108.1
O11 C37 C36 115.1(13)
O11 C37 H37A 108.5
C36 C37 H37A 108.5
O11 C37 H37B 108.5
C36 C37 H37B 108.5
H37A C37 H37B 107.5
O11 C38 C39 108.5(11)
O11 C38 H38A 110.0
C39 C38 H38A 110.0
O11 C38 H38B 110.0
C39 C38 H38B 110.0
H38A C38 H38B 108.4
O6 C39 C38 111.4(9)
O6 C39 H39A 109.3
C38 C39 H39A 109.3
O6 C39 H39B 109.3
C38 C39 H39B 109.3
H39A C39 H39B 108.0
C39A O6A C28A 90.3(13)
C30A O7A C29A 90.4(10)
C32A O8A C31A 93.0(13)
C34A O9A C33A 92.8(13)
C35A O10A C36A 93.2(12)
C38A O11A C37A 90.6(11)
O6A C28A C29A 122.4(17)
O6A C28A C39A 44.7(7)
C29A C28A C39A 116(2)
O6A C28A H28C 106.7
C29A C28A H28C 106.7
C39A C28A H28C 137.3
O6A C28A H28D 106.7
C29A C28A H28D 106.7
C39A C28A H28D 67.1
H28C C28A H28D 106.6
O7A C29A C28A 123.8(13)
O7A C29A C30A 44.3(6)
C28A C29A C30A 160(2)
O7A C29A H29C 106.4
C28A C29A H29C 106.4
C30A C29A H29C 93.1
O7A C29A H29D 106.4
C28A C29A H29D 106.4
C30A C29A H29D 70.0
H29C C29A H29D 106.5
O7A C30A C31A 128.3(13)
O7A C30A C29A 45.2(6)
C31A C30A C29A 154.1(19)
O7A C30A H30C 105.2
C31A C30A H30C 105.2
C29A C30A H30C 63.3
O7A C30A H30D 105.2
C31A C30A H30D 105.2
C29A C30A H30D 100.4
H30C C30A H30D 105.9
O8A C31A C30A 117.9(16)
O8A C31A C32A 42.6(7)
C30A C31A C32A 118.6(16)
O8A C31A H31C 107.8
C30A C31A H31C 107.8
C32A C31A H31C 67.5
O8A C31A H31D 107.8
C30A C31A H31D 107.8
C32A C31A H31D 132.7
H31C C31A H31D 107.2
O8A C32A C33A 141.6(16)
O8A C32A C31A 44.4(7)
C33A C32A C31A 101.1(16)
O8A C32A H32C 101.6
C33A C32A H32C 101.6
C31A C32A H32C 141.4
O8A C32A H32D 101.6
C33A C32A H32D 101.6
C31A C32A H32D 100.8
H32C C32A H32D 104.6
O9A C33A C32A 110.3(13)
O9A C33A H33C 109.6
C32A C33A H33C 109.6
O9A C33A H33D 109.6
C32A C33A H33D 109.6
H33C C33A H33D 108.1
O9A C34A C35A 109.1(11)
O9A C34A H34C 109.9
C35A C34A H34C 109.9
O9A C34A H34D 109.9
C35A C34A H34D 109.9
H34C C34A H34D 108.3
O10A C35A C34A 109.6(13)
O10A C35A H35C 109.7
C34A C35A H35C 109.7
O10A C35A H35D 109.7
C34A C35A H35D 109.7
H35C C35A H35D 108.2
O10A C36A C37A 106.0(12)
O10A C36A H36C 110.5
C37A C36A H36C 110.5
O10A C36A H36D 110.5
C37A C36A H36D 110.5
H36C C36A H36D 108.7
O11A C37A C36A 107.7(13)
O11A C37A C38A 44.6(6)
C36A C37A C38A 89.3(18)
O11A C37A H37C 110.2
C36A C37A H37C 110.2
C38A C37A H37C 153.4
O11A C37A H37D 110.2
C36A C37A H37D 110.2
C38A C37A H37D 79.9
H37C C37A H37D 108.5
O11A C38A C39A 109.6(12)
O11A C38A C37A 44.8(6)
C39A C38A C37A 151.3(14)
O11A C38A H38C 109.8
C39A C38A H38C 109.8
C37A C38A H38C 76.0
O11A C38A H38D 109.8
C39A C38A H38D 109.8
C37A C38A H38D 94.0
H38C C38A H38D 108.2
O6A C39A C38A 121.5(15)
O6A C39A C28A 45.0(7)
C38A C39A C28A 136.8(17)
O6A C39A H39C 107.0
C38A C39A H39C 107.0
C28A C39A H39C 62.0
O6A C39A H39D 107.0
C38A C39A H39D 107.0
C28A C39A H39D 116.2
H39C C39A H39D 106.7
C39B O6B C28B 126.5(15)
C29B O7B C30B 122(2)
C31B O8B C32B 123.1(19)
C33B O9B C34B 121.3(18)
C35B O10B C36B 123.0(18)
C38B O11B C37B 121.9(19)
O6B C28B C29B 102.3(16)
O6B C28B H28E 111.3
C29B C28B H28E 111.3
O6B C28B H28F 111.3
C29B C28B H28F 111.3
H28E C28B H28F 109.2
O7B C29B C28B 101.9(16)
O7B C29B H29E 111.4
C28B C29B H29E 111.4
O7B C29B H29F 111.4
C28B C29B H29F 111.4
H29E C29B H29F 109.3
O7B C30B C31B 101.3(17)
O7B C30B H30E 111.5
C31B C30B H30E 111.5
O7B C30B H30F 111.5
C31B C30B H30F 111.5
H30E C30B H30F 109.3
O8B C31B C30B 101.4(16)
O8B C31B H31E 111.5
C30B C31B H31E 111.5
O8B C31B H31F 111.5
C30B C31B H31F 111.5
H31E C31B H31F 109.3
O8B C32B C33B 101.4(16)
O8B C32B H32E 111.5
C33B C32B H32E 111.5
O8B C32B H32F 111.5
C33B C32B H32F 111.5
H32E C32B H32F 109.3
O9B C33B C32B 122(2)
O9B C33B H33E 106.9
C32B C33B H33E 106.9
O9B C33B H33F 106.9
C32B C33B H33F 106.9
H33E C33B H33F 106.7
O9B C34B C35B 116.5(16)
O9B C34B H34E 108.2
C35B C34B H34E 108.2
O9B C34B H34F 108.2
C35B C34B H34F 108.2
H34E C34B H34F 107.3
O10B C35B C34B 120.5(18)
O10B C35B H35E 107.2
C34B C35B H35E 107.2
O10B C35B H35F 107.2
C34B C35B H35F 107.2
H35E C35B H35F 106.8
O10B C36B C37B 120.6(18)
O10B C36B H36E 107.2
C37B C36B H36E 107.2
O10B C36B H36F 107.2
C37B C36B H36F 107.2
H36E C36B H36F 106.8
O11B C37B C36B 123(2)
O11B C37B H37E 106.7
C36B C37B H37E 106.7
O11B C37B H37F 106.7
C36B C37B H37F 106.7
H37E C37B H37F 106.6
O11B C38B C39B 123.0(19)
O11B C38B H38E 106.6
C39B C38B H38E 106.6
O11B C38B H38F 106.6
C39B C38B H38F 106.6
H38E C38B H38F 106.6
O6B C39B C38B 103.1(16)
O6B C39B H39E 111.2
C38B C39B H39E 111.2
O6B C39B H39F 111.2
C38B C39B H39F 111.2
H39E C39B H39F 109.1

loop_
_geom_bond_atom_site_label_1
_geom_bond_atom_site_label_2
_geom_bond_distance
O1 C13 1.373(6)
O1 H1 0.8200
O2 C19 1.363(7)
O2 H2 0.8200
O3 C25 1.366(6)
O3 H3 0.8200
C1 C2 1.397(7)
C1 C6 1.403(7)
C1 C10 1.495(6)
C2 C3 1.418(6)
C2 C8 1.508(7)
C3 C4 1.400(7)
C3 C16 1.509(7)
C4 C5 1.403(6)
C4 C9 1.516(6)
C5 C6 1.407(6)
C5 C22 1.510(6)
C6 C7 1.519(7)
C7 H7A 0.9600
C7 H7B 0.9600
C7 H7C 0.9600
C8 H8A 0.9600
C8 H8B 0.9600
C8 H8C 0.9600
C9 H9A 0.9600
C9 H9B 0.9600
C9 H9C 0.9600
C10 C15 1.383(7)
C10 C11 1.386(7)
C11 C12 1.398(7)
C11 H11 0.9300
C12 C13 1.384(8)
C12 H12 0.9300
C13 C14 1.358(8)
C14 C15 1.397(8)
C14 H14 0.9300
C15 H15 0.9300
C16 C21 1.386(7)
C16 C17 1.396(8)
C17 C18 1.348(8)
C17 H17 0.9300
C18 C19 1.403(9)
C18 H18 0.9300
C19 C20 1.384(9)
C20 C21 1.381(8)
C20 H20 0.9300
C21 H21 0.9300
C22 C27 1.372(6)
C22 C23 1.402(7)
C23 C24 1.391(7)
C23 H23 0.9300
C24 C25 1.368(7)
C24 H24 0.9300
C25 C26 1.376(7)
C26 C27 1.389(7)
C26 H26 0.9300
C27 H27 0.9300
O6 C39 1.409(9)
O6 C28 1.422(9)
O7 C29 1.410(9)
O7 C30 1.424(9)
O8 C31 1.415(9)
O8 C32 1.424(9)
O9 C33 1.408(10)
O9 C34 1.421(10)
O10 C35 1.424(10)
O10 C36 1.432(9)
O11 C37 1.406(9)
O11 C38 1.427(9)
C28 C29 1.511(9)
C28 H28A 0.9700
C28 H28B 0.9700
C29 H29A 0.9700
C29 H29B 0.9700
C30 C31 1.519(9)
C30 H30A 0.9700
C30 H30B 0.9700
C31 H31A 0.9700
C31 H31B 0.9700
C32 C33 1.515(10)
C32 H32A 0.9700
C32 H32B 0.9700
C33 H33A 0.9700
C33 H33B 0.9700
C34 C35 1.523(10)
C34 H34A 0.9700
C34 H34B 0.9700
C35 H35A 0.9700
C35 H35B 0.9700
C36 C37 1.509(10)
C36 H36A 0.9700
C36 H36B 0.9700
C37 H37A 0.9700
C37 H37B 0.9700
C38 C39 1.514(9)
C38 H38A 0.9700
C38 H38B 0.9700
C39 H39A 0.9700
C39 H39B 0.9700
O6A C39A 1.419(10)
O6A C28A 1.428(10)
O7A C30A 1.407(9)
O7A C29A 1.428(9)
O8A C32A 1.379(9)
O8A C31A 1.427(10)
O9A C34A 1.413(9)
O9A C33A 1.416(10)
O10A C35A 1.411(10)
O10A C36A 1.424(10)
O11A C38A 1.414(10)
O11A C37A 1.421(9)
C28A C29A 1.521(10)
C28A C39A 2.02(2)
C28A H28C 0.9700
C28A H28D 0.9700
C29A C30A 2.012(16)
C29A H29C 0.9700
C29A H29D 0.9700
C30A C31A 1.516(9)
C30A H30C 0.9700
C30A H30D 0.9700
C31A C32A 2.04(2)
C31A H31C 0.9700
C31A H31D 0.9700
C32A C33A 1.482(9)
C32A H32C 0.9700
C32A H32D 0.9700
C33A H33C 0.9700
C33A H33D 0.9700
C34A C35A 1.518(9)
C34A H34C 0.9700
C34A H34D 0.9700
C35A H35C 0.9700
C35A H35D 0.9700
C36A C37A 1.528(10)
C36A H36C 0.9700
C36A H36D 0.9700
C37A C38A 2.015(18)
C37A H37C 0.9700
C37A H37D 0.9700
C38A C39A 1.517(9)
C38A H38C 0.9700
C38A H38D 0.9700
C39A H39C 0.9700
C39A H39D 0.9700
O6B C39B 1.411(9)
O6B C28B 1.411(9)
O7B C29B 1.421(10)
O7B C30B 1.424(10)
O8B C31B 1.421(10)
O8B C32B 1.423(10)
O9B C33B 1.423(10)
O9B C34B 1.437(10)
O10B C35B 1.420(10)
O10B C36B 1.423(9)
O11B C38B 1.422(10)
O11B C37B 1.424(10)
C28B C29B 1.520(10)
C28B H28E 0.9700
C28B H28F 0.9700
C29B H29E 0.9700
C29B H29F 0.9700
C30B C31B 1.524(10)
C30B H30E 0.9700
C30B H30F 0.9700
C31B H31E 0.9700
C31B H31F 0.9700
C32B C33B 1.523(10)
C32B H32E 0.9700
C32B H32F 0.9700
C33B H33E 0.9700
C33B H33F 0.9700
C34B C35B 1.525(10)
C34B H34E 0.9700
C34B H34F 0.9700
C35B H35E 0.9700
C35B H35F 0.9700
C36B C37B 1.516(10)
C36B H36E 0.9700
C36B H36F 0.9700
C37B H37E 0.9700
C37B H37F 0.9700
C38B C39B 1.517(10)
C38B H38E 0.9700
C38B H38F 0.9700
C39B H39E 0.9700
C39B H39F 0.9700

loop_
_geom_torsion_atom_site_label_1
_geom_torsion_atom_site_label_2
_geom_torsion_atom_site_label_3
_geom_torsion_atom_site_label_4
_geom_torsion
C6 C1 C2 C3 1.5(7)
C10 C1 C2 C3 -176.6(4)
C6 C1 C2 C8 -177.7(5)
C10 C1 C2 C8 4.2(7)
C1 C2 C3 C4 -3.2(7)
C8 C2 C3 C4 176.0(4)
C1 C2 C3 C16 172.3(4)
C8 C2 C3 C16 -8.5(7)
C2 C3 C4 C5 1.0(7)
C16 C3 C4 C5 -174.6(4)
C2 C3 C4 C9 -178.7(4)
C16 C3 C4 C9 5.7(6)
C3 C4 C5 C6 3.0(7)
C9 C4 C5 C6 -177.3(4)
C3 C4 C5 C22 -175.7(4)
C9 C4 C5 C22 4.0(6)
C2 C1 C6 C5 2.5(7)
C10 C1 C6 C5 -179.4(4)
C2 C1 C6 C7 -177.8(4)
C10 C1 C6 C7 0.3(7)
C4 C5 C6 C1 -4.8(7)
C22 C5 C6 C1 174.0(4)
C4 C5 C6 C7 175.6(4)
C22 C5 C6 C7 -5.7(7)
C2 C1 C10 C15 -91.7(7)
C6 C1 C10 C15 90.2(6)
C2 C1 C10 C11 88.7(6)
C6 C1 C10 C11 -89.4(6)
C15 C10 C11 C12 0.8(8)
C1 C10 C11 C12 -179.5(5)
C10 C11 C12 C13 -1.3(8)
C11 C12 C13 C14 2.1(9)
C11 C12 C13 O1 -179.3(5)
O1 C13 C14 C15 179.1(6)
C12 C13 C14 C15 -2.4(10)
C11 C10 C15 C14 -1.1(9)
C1 C10 C15 C14 179.2(5)
C13 C14 C15 C10 1.9(10)
C4 C3 C16 C21 -98.0(5)
C2 C3 C16 C21 86.4(6)
C4 C3 C16 C17 83.9(6)
C2 C3 C16 C17 -91.6(6)
C21 C16 C17 C18 0.3(8)
C3 C16 C17 C18 178.5(5)
C16 C17 C18 C19 -0.9(9)
C17 C18 C19 O2 -179.4(5)
C17 C18 C19 C20 1.0(8)
O2 C19 C20 C21 179.8(5)
C18 C19 C20 C21 -0.6(8)
C19 C20 C21 C16 0.1(8)
C17 C16 C21 C20 0.1(7)
C3 C16 C21 C20 -178.1(5)
C4 C5 C22 C27 -103.3(5)
C6 C5 C22 C27 77.9(6)
C4 C5 C22 C23 74.6(6)
C6 C5 C22 C23 -104.2(5)
C27 C22 C23 C24 -1.8(8)
C5 C22 C23 C24 -179.8(5)
C22 C23 C24 C25 1.9(8)
C23 C24 C25 O3 178.8(5)
C23 C24 C25 C26 -2.4(8)
O3 C25 C26 C27 -178.4(4)
C24 C25 C26 C27 2.8(7)
C23 C22 C27 C26 2.2(7)
C5 C22 C27 C26 -179.9(4)
C25 C26 C27 C22 -2.7(7)
C39 O6 C28 C29 -60.4(19)
C30 O7 C29 C28 162.9(14)
O6 C28 C29 O7 -177.5(15)
C29 O7 C30 C31 67(2)
C32 O8 C31 C30 -165(2)
O7 C30 C31 O8 37(2)
C31 O8 C32 C33 32(4)
C34 O9 C33 C32 -167(3)
O8 C32 C33 O9 -139(3)
C33 O9 C34 C35 56(5)
C36 O10 C35 C34 164(3)
O9 C34 C35 O10 -115(3)
C35 O10 C36 C37 -137(3)
C38 O11 C37 C36 -157.7(19)
O10 C36 C37 O11 141(2)
C37 O11 C38 C39 83(2)
C28 O6 C39 C38 -177.8(13)
O11 C38 C39 O6 -167.0(13)
C39A O6A C28A C29A -95(4)
C30A O7A C29A C28A -159(3)
O6A C28A C29A O7A -171(2)
C39A C28A C29A O7A 138(2)
O6A C28A C29A C30A 142(4)
C39A C28A C29A C30A 91(5)
C29A O7A C30A C31A 146(2)
C28A C29A C30A O7A 60(6)
O7A C29A C30A C31A -87(3)
C28A C29A C30A C31A -27(7)
C32A O8A C31A C30A 103(3)
O7A C30A C31A O8A 172(2)
C29A C30A C31A O8A -123(3)
O7A C30A C31A C32A -139.2(19)
C29A C30A C31A C32A -75(3)
C31A O8A C32A C33A -32(3)
C30A C31A C32A O8A -101(2)
O8A C31A C32A C33A 160(2)
C30A C31A C32A C33A 59(3)
C34A O9A C33A C32A 103(2)
O8A C32A C33A O9A -160(3)
C31A C32A C33A O9A 177.5(17)
C33A O9A C34A C35A 132.0(17)
C36A O10A C35A C34A 85(3)
O9A C34A C35A O10A -163(2)
C35A O10A C36A C37A 162(3)
C38A O11A C37A C36A -70(3)
O10A C36A C37A O11A 174(3)
O10A C36A C37A C38A 133(3)
C37A O11A C38A C39A 164.2(19)
C36A C37A C38A O11A 117(2)
O11A C37A C38A C39A -32(4)
C36A C37A C38A C39A 84(4)
C28A O6A C39A C38A 127(2)
O11A C38A C39A O6A 147(2)
C37A C38A C39A O6A 171(3)
O11A C38A C39A C28A -156(3)
C37A C38A C39A C28A -133(3)
C29A C28A C39A O6A 111(3)
O6A C28A C39A C38A -91(3)
C29A C28A C39A C38A 20(4)
C39B O6B C28B C29B -161(3)
C30B O7B C29B C28B 133(5)
O6B C28B C29B O7B -137(3)
C29B O7B C30B C31B 63(4)
C32B O8B C31B C30B -167(3)
O7B C30B C31B O8B -61(5)
C31B O8B C32B C33B 100(6)
C34B O9B C33B C32B 89(4)
O8B C32B C33B O9B 88(4)
C33B O9B C34B C35B -127(3)
C36B O10B C35B C34B 99(6)
O9B C34B C35B O10B -92(3)
C35B O10B C36B C37B 1(9)
C38B O11B C37B C36B -141(5)
O10B C36B C37B O11B 145(6)
C37B O11B C38B C39B -97(3)
C28B O6B C39B C38B 143(2)
O11B C38B C39B O6B 78(3)
